data_2108387
loop_
_publ_author_name
'Han, Yang'
'Fu, Qiang'
'Zhang, Peng'
'Guan, Hongyu'
'Guo, Fang'

_publ_section_title
;
 Acid--ammonium heterodimer and
 N~(ammonium)~--H&#x00B7;&#x00B7;&#x00B7;N~(pyridine)~ synthon preference
 in three salts of nicotinic acid with
 (1<i>R</i>,2<i>R</i>)-1,2-diphenylethylenediamine
;
_journal_coeditor_code AW5017SUP1
_journal_issue 2
_journal_name_full 'Acta Crystallographica Section B'
_journal_page_first
;
;
_journal_paper_doi 10.1107/S2052520619000477
_journal_volume 75
_journal_year 2019
_chemical_absolute_configuration ad
_chemical_formula_moiety '2(C6 H4 N O2), C14 H18 N2, C2 H3 N'
_chemical_formula_sum 'C28 H29 N5 O4'
_chemical_formula_weight 499.56
_space_group_crystal_system orthorhombic
_space_group_IT_number 19
_space_group_name_Hall 'P 2ac 2ab'
_space_group_name_H-M_alt 'P 21 21 21'
_symmetry_space_group_name_Hall 'P 2ac 2ab'
_symmetry_space_group_name_H-M 'P 21 21 21'
_atom_sites_solution_hydrogens mixed
_atom_sites_solution_primary dual
_audit_creation_date 2018-11-06
_audit_creation_method
;
Olex2 1.2-beta
(compiled 2018.05.29 svn.r3508 for OlexSys, GUI svn.r5506)
;
_cell_angle_alpha 90
_cell_angle_beta 90
_cell_angle_gamma 90
_cell_formula_units_Z 4
_cell_length_a 11.770(8)
_cell_length_b 14.079(10)
_cell_length_c 16.502(12)
_cell_measurement_reflns_used 6368
_cell_measurement_temperature 273
_cell_measurement_theta_max 28.294
_cell_measurement_theta_min 3.015
_cell_volume 2735(3)
_computing_cell_refinement 'SAINT v8.37A (Bruker, 2015)'
_computing_data_reduction 'SAINT v8.37A (Bruker, 2015)'
_computing_molecular_graphics 'Olex2 (Dolomanov et al., 2009)'
_computing_publication_material 'Olex2 (Dolomanov et al., 2009)'
_computing_structure_refinement 'ShelXL (Sheldrick, 2015)'
_computing_structure_solution 'ShelXT (Sheldrick, 2015)'
_diffrn_ambient_temperature 273
_diffrn_measured_fraction_theta_full 0.995
_diffrn_measured_fraction_theta_max 0.989
_diffrn_measurement_device_type 'CCD area detector'
_diffrn_radiation_type MoK\a
_diffrn_radiation_wavelength 0.71076
_diffrn_reflns_av_R_equivalents 0.0333
_diffrn_reflns_av_unetI/netI 0.0195
_diffrn_reflns_Laue_measured_fraction_full 0.995
_diffrn_reflns_Laue_measured_fraction_max 0.989
_diffrn_reflns_limit_h_max 15
_diffrn_reflns_limit_h_min -15
_diffrn_reflns_limit_k_max 18
_diffrn_reflns_limit_k_min -18
_diffrn_reflns_limit_l_max 22
_diffrn_reflns_limit_l_min -22
_diffrn_reflns_number 50039
_diffrn_reflns_point_group_measured_fraction_full 0.997
_diffrn_reflns_point_group_measured_fraction_max 0.988
_diffrn_reflns_theta_full 25.243
_diffrn_reflns_theta_max 28.478
_diffrn_reflns_theta_min 2.862
_exptl_absorpt_coefficient_mu 0.083
_exptl_crystal_colour colourless
_exptl_crystal_colour_primary colourless
_exptl_crystal_density_diffrn 1.213
_exptl_crystal_description plate
_exptl_crystal_F_000 1056
_exptl_crystal_size_max 0.16
_exptl_crystal_size_mid 0.14
_exptl_crystal_size_min 0.11
_refine_diff_density_max 0.182
_refine_diff_density_min -0.155
_refine_diff_density_rms 0.031
_refine_ls_abs_structure_details
;
 Flack x determined using 2398 quotients [(I+)-(I-)]/[(I+)+(I-)]
 (Parsons, Flack and Wagner, Acta Cryst. B69 (2013) 249-259).
;
_refine_ls_abs_structure_Flack -0.3(2)
_refine_ls_extinction_method none
_refine_ls_goodness_of_fit_ref 1.021
_refine_ls_hydrogen_treatment mixed
_refine_ls_matrix_type full
_refine_ls_number_parameters 359
_refine_ls_number_reflns 6822
_refine_ls_number_restraints 0
_refine_ls_restrained_S_all 1.021
_refine_ls_R_factor_all 0.0477
_refine_ls_R_factor_gt 0.0386
_refine_ls_shift/su_max 0.000
_refine_ls_shift/su_mean 0.000
_refine_ls_structure_factor_coef Fsqd
_refine_ls_weighting_details 'w=1/[\s^2^(Fo^2^)+(0.0562P)^2^+0.3294P] where P=(Fo^2^+2Fc^2^)/3'
_refine_ls_weighting_scheme calc
_refine_ls_wR_factor_gt 0.0985
_refine_ls_wR_factor_ref 0.1053
_reflns_Friedel_coverage 0.788
_reflns_Friedel_fraction_full 0.998
_reflns_Friedel_fraction_max 0.985
_reflns_number_gt 5953
_reflns_number_total 6822
_reflns_threshold_expression 'I > 2\s(I)'
_cod_data_source_file aw5017sup1.cif
_cod_data_source_block DPEN1-NA2-ACN1
_cod_original_cell_volume 2734(3)
_cod_database_code 2108387
_shelx_shelxl_version_number 2014/7
_shelx_space_group_comment
;
The symmetry employed for this shelxl refinement is uniquely defined
by the following loop, which should always be used as a source of
symmetry information in preference to the above space-group names.
They are only intended as comments.
;
_olex2_refinement_description
;
1. Fixed Uiso
 At 1.2 times of:
  All C(H) groups
 At 1.5 times of:
  All C(H,H,H) groups
2.a Ternary CH refined with riding coordinates:
 C8(H8), C7(H7)
2.b Aromatic/amide H refined with riding coordinates:
 C19(H19), C25(H25), C15(H15), C23(H23), C1(H1), C10(H10), C17(H17), C22(H22),
 C14(H14), C21(H21), C12(H12), C11(H11), C5(H5), C16(H16), C13(H13), C4(H4),
 C2(H2), C3(H3)
2.c Idealised Me refined as rotating group:
 C27(H27A,H27B,H27C)
;
_olex2_submission_special_instructions 'No special instructions were received'

loop_
_space_group_symop_operation_xyz
'x, y, z'
'-x+1/2, -y, z+1/2'
'-x, y+1/2, -z+1/2'
'x+1/2, -y+1/2, -z'

loop_
_atom_site_label
_atom_site_type_symbol
_atom_site_fract_x
_atom_site_fract_y
_atom_site_fract_z
_atom_site_U_iso_or_equiv
_atom_site_adp_type
_atom_site_occupancy
_atom_site_site_symmetry_order
_atom_site_calc_flag
_atom_site_refinement_flags_posn
O4 O 0.64925(16) 0.33234(12) 0.53942(10) 0.0618(4) Uani 1 1 d .
N1 N 0.40239(13) 0.47996(11) 0.60982(9) 0.0324(3) Uani 1 1 d .
O2 O 0.36217(14) 0.66424(11) 0.55123(10) 0.0550(4) Uani 1 1 d .
O3 O 0.48724(15) 0.38030(12) 0.48295(10) 0.0583(4) Uani 1 1 d .
N2 N 0.63956(13) 0.50560(12) 0.60726(9) 0.0346(3) Uani 1 1 d .
N4 N 0.69423(15) 0.12510(12) 0.36712(11) 0.0461(4) Uani 1 1 d .
O1 O 0.55086(16) 0.65893(14) 0.53993(13) 0.0743(6) Uani 1 1 d .
N3 N 0.35530(15) 0.90372(14) 0.40284(14) 0.0575(5) Uani 1 1 d .
C19 C 0.67551(17) 0.19076(13) 0.42384(12) 0.0414(4) Uani 1 1 d .
H19 H 0.7224 0.1912 0.4692 0.050 Uiso 1 1 calc R
C20 C 0.57422(18) 0.32924(14) 0.48634(12) 0.0432(4) Uani 1 1 d .
C26 C 0.45537(18) 0.69471(14) 0.52644(11) 0.0419(4) Uani 1 1 d .
C9 C 0.66486(14) 0.47029(13) 0.75030(11) 0.0346(4) Uani 1 1 d .
C18 C 0.59025(16) 0.25829(13) 0.41911(12) 0.0389(4) Uani 1 1 d .
C24 C 0.45687(16) 0.78237(13) 0.47390(11) 0.0374(4) Uani 1 1 d .
C8 C 0.58324(13) 0.50966(12) 0.68766(10) 0.0309(3) Uani 1 1 d .
H8 H 0.5697 0.5766 0.7007 0.037 Uiso 1 1 calc R
C7 C 0.46710(14) 0.45902(12) 0.68598(10) 0.0315(3) Uani 1 1 d .
H7 H 0.4812 0.3905 0.6878 0.038 Uiso 1 1 calc R
C25 C 0.35733(17) 0.82754(15) 0.45106(13) 0.0456(5) Uani 1 1 d .
H25 H 0.2887 0.8037 0.4702 0.055 Uiso 1 1 calc R
C6 C 0.39406(15) 0.48467(16) 0.75875(11) 0.0404(4) Uani 1 1 d .
C15 C 0.6282(2) 0.12765(17) 0.30187(15) 0.0540(5) Uani 1 1 d .
H15 H 0.6406 0.0829 0.2614 0.065 Uiso 1 1 calc R
C23 C 0.55903(17) 0.81906(15) 0.44570(14) 0.0488(5) Uani 1 1 d .
H23 H 0.6275 0.7910 0.4605 0.059 Uiso 1 1 calc R
C1 C 0.3506(2) 0.57543(19) 0.76651(16) 0.0574(6) Uani 1 1 d .
H1 H 0.3689 0.6218 0.7285 0.069 Uiso 1 1 calc R
C10 C 0.74631(18) 0.52982(15) 0.78345(13) 0.0473(5) Uani 1 1 d .
H10 H 0.7473 0.5936 0.7688 0.057 Uiso 1 1 calc R
C17 C 0.5228(2) 0.25882(18) 0.35092(15) 0.0584(6) Uani 1 1 d .
H17 H 0.4647 0.3031 0.3455 0.070 Uiso 1 1 calc R
C22 C 0.5582(2) 0.89685(19) 0.39597(18) 0.0637(7) Uani 1 1 d .
H22 H 0.6256 0.9221 0.3760 0.076 Uiso 1 1 calc R
C14 C 0.6659(2) 0.37565(17) 0.77302(16) 0.0580(6) Uani 1 1 d .
H14 H 0.6135 0.3336 0.7508 0.070 Uiso 1 1 calc R
N5 N 0.5680(3) 0.7209(2) 0.8327(3) 0.1104(12) Uani 1 1 d .
C21 C 0.4548(2) 0.93689(18) 0.37629(18) 0.0652(7) Uani 1 1 d .
H21 H 0.4545 0.9899 0.3427 0.078 Uiso 1 1 calc R
C12 C 0.8243(2) 0.4030(2) 0.86100(15) 0.0627(6) Uani 1 1 d .
H12 H 0.8767 0.3805 0.8985 0.075 Uiso 1 1 calc R
C11 C 0.8264(2) 0.4961(2) 0.83805(14) 0.0599(6) Uani 1 1 d .
H11 H 0.8813 0.5368 0.8589 0.072 Uiso 1 1 calc R
C5 C 0.3668(2) 0.4173(2) 0.81580(14) 0.0608(6) Uani 1 1 d .
H5 H 0.3957 0.3560 0.8116 0.073 Uiso 1 1 calc R
C28 C 0.5718(3) 0.6687(3) 0.8850(3) 0.0829(10) Uani 1 1 d .
C16 C 0.5425(2) 0.1928(2) 0.29087(16) 0.0681(7) Uani 1 1 d .
H16 H 0.4988 0.1924 0.2439 0.082 Uiso 1 1 calc R
C13 C 0.7453(2) 0.3433(2) 0.82899(19) 0.0716(8) Uani 1 1 d .
H13 H 0.7444 0.2799 0.8448 0.086 Uiso 1 1 calc R
C4 C 0.2951(3) 0.4417(3) 0.88055(17) 0.0875(11) Uani 1 1 d .
H4 H 0.2769 0.3964 0.9195 0.105 Uiso 1 1 calc R
C2 C 0.2793(3) 0.5974(3) 0.8314(2) 0.0853(10) Uani 1 1 d .
H2 H 0.2506 0.6587 0.8363 0.102 Uiso 1 1 calc R
C3 C 0.2516(3) 0.5317(4) 0.88688(19) 0.0939(12) Uani 1 1 d .
H3 H 0.2030 0.5471 0.9294 0.113 Uiso 1 1 calc R
C27 C 0.5764(4) 0.6001(3) 0.9494(3) 0.1070(13) Uani 1 1 d .
H27A H 0.6063 0.5414 0.9290 0.161 Uiso 1 1 calc GR
H27B H 0.5013 0.5898 0.9703 0.161 Uiso 1 1 calc GR
H27C H 0.6246 0.6234 0.9919 0.161 Uiso 1 1 calc GR
H1A H 0.395(2) 0.5417(18) 0.5997(14) 0.043(6) Uiso 1 1 d .
H1B H 0.4397(19) 0.4490(16) 0.5677(14) 0.040(5) Uiso 1 1 d .
H1C H 0.334(2) 0.4522(17) 0.6156(14) 0.046(6) Uiso 1 1 d .
H2A H 0.645(2) 0.446(2) 0.5853(17) 0.061(7) Uiso 1 1 d .
H2B H 0.710(2) 0.5282(18) 0.6092(14) 0.050(6) Uiso 1 1 d .
H2C H 0.605(2) 0.5452(17) 0.5731(15) 0.046(6) Uiso 1 1 d .

loop_
_atom_site_aniso_label
_atom_site_aniso_U_11
_atom_site_aniso_U_22
_atom_site_aniso_U_33
_atom_site_aniso_U_23
_atom_site_aniso_U_13
_atom_site_aniso_U_12
O4 0.0726(11) 0.0595(10) 0.0534(9) -0.0151(7) -0.0116(8) 0.0190(8)
N1 0.0282(6) 0.0349(8) 0.0342(7) -0.0017(6) 0.0017(6) -0.0010(6)
O2 0.0555(9) 0.0461(8) 0.0634(9) 0.0161(7) 0.0115(8) 0.0062(7)
O3 0.0625(9) 0.0610(9) 0.0515(8) -0.0128(7) -0.0004(7) 0.0241(8)
N2 0.0265(6) 0.0382(8) 0.0389(8) 0.0094(6) 0.0020(6) 0.0005(6)
N4 0.0416(9) 0.0397(8) 0.0571(10) -0.0055(7) 0.0026(8) 0.0071(7)
O1 0.0578(10) 0.0721(11) 0.0929(13) 0.0417(10) 0.0051(10) 0.0241(9)
N3 0.0359(8) 0.0586(11) 0.0780(13) 0.0311(10) -0.0010(9) 0.0083(8)
C19 0.0401(9) 0.0405(9) 0.0437(10) 0.0014(8) -0.0010(8) 0.0033(8)
C20 0.0525(11) 0.0384(9) 0.0386(9) 0.0007(7) 0.0064(8) 0.0064(8)
C26 0.0487(10) 0.0386(9) 0.0385(9) 0.0051(7) 0.0029(8) 0.0113(8)
C9 0.0314(8) 0.0377(9) 0.0345(8) 0.0009(7) 0.0001(7) 0.0008(7)
C18 0.0391(9) 0.0360(9) 0.0417(9) 0.0002(7) 0.0033(8) 0.0029(7)
C24 0.0372(8) 0.0353(8) 0.0396(9) 0.0021(7) -0.0004(8) 0.0062(7)
C8 0.0291(7) 0.0264(7) 0.0373(8) 0.0002(6) 0.0007(6) -0.0005(6)
C7 0.0299(7) 0.0303(7) 0.0342(8) 0.0019(6) 0.0019(7) -0.0018(6)
C25 0.0326(9) 0.0479(11) 0.0562(11) 0.0166(9) 0.0025(8) 0.0029(8)
C6 0.0301(8) 0.0571(11) 0.0340(8) -0.0032(8) 0.0024(7) -0.0049(8)
C15 0.0496(11) 0.0537(12) 0.0587(13) -0.0194(10) -0.0012(10) 0.0050(10)
C23 0.0328(9) 0.0469(11) 0.0665(13) 0.0088(9) -0.0018(9) 0.0069(8)
C1 0.0491(12) 0.0626(14) 0.0604(14) -0.0149(11) 0.0116(10) 0.0057(10)
C10 0.0504(11) 0.0425(10) 0.0489(11) -0.0086(9) -0.0081(9) -0.0014(9)
C17 0.0528(13) 0.0584(13) 0.0641(13) -0.0122(11) -0.0149(11) 0.0219(11)
C22 0.0374(10) 0.0607(14) 0.0930(19) 0.0266(13) 0.0069(11) -0.0037(10)
C14 0.0522(12) 0.0449(11) 0.0769(15) 0.0174(11) -0.0218(11) -0.0076(9)
N5 0.109(2) 0.0587(16) 0.164(3) -0.012(2) -0.015(2) 0.0135(16)
C21 0.0448(11) 0.0590(14) 0.0916(18) 0.0397(13) 0.0031(13) 0.0026(10)
C12 0.0577(14) 0.0825(17) 0.0477(12) 0.0095(12) -0.0159(11) 0.0078(12)
C11 0.0549(12) 0.0704(15) 0.0545(12) -0.0189(11) -0.0179(10) 0.0024(12)
C5 0.0525(12) 0.0850(17) 0.0448(11) 0.0140(12) 0.0064(10) -0.0081(12)
C28 0.0654(18) 0.0644(18) 0.119(3) -0.033(2) -0.0051(18) 0.0125(14)
C16 0.0656(15) 0.0760(17) 0.0626(14) -0.0226(13) -0.0230(12) 0.0174(13)
C13 0.0667(16) 0.0620(15) 0.0862(19) 0.0329(14) -0.0217(14) -0.0004(13)
C4 0.0681(17) 0.152(3) 0.0419(13) 0.0159(17) 0.0114(13) -0.022(2)
C2 0.0611(16) 0.112(3) 0.083(2) -0.042(2) 0.0182(15) 0.0126(16)
C3 0.0627(16) 0.167(4) 0.0518(16) -0.030(2) 0.0199(13) -0.003(2)
C27 0.098(3) 0.127(3) 0.096(3) -0.012(2) 0.015(2) 0.027(2)

loop_
_atom_type_symbol
_atom_type_description
_atom_type_scat_dispersion_real
_atom_type_scat_dispersion_imag
_atom_type_scat_source
C C 0.0033 0.0016 'International Tables Vol C Tables 4.2.6.8 and 6.1.1.4'
H H 0.0000 0.0000 'International Tables Vol C Tables 4.2.6.8 and 6.1.1.4'
N N 0.0061 0.0033 'International Tables Vol C Tables 4.2.6.8 and 6.1.1.4'
O O 0.0106 0.0060 'International Tables Vol C Tables 4.2.6.8 and 6.1.1.4'

loop_
_geom_angle_atom_site_label_1
_geom_angle_atom_site_label_2
_geom_angle_atom_site_label_3
_geom_angle
C7 N1 H1A 113.7(15)
C7 N1 H1B 107.1(13)
C7 N1 H1C 106.4(15)
H1A N1 H1B 111(2)
H1A N1 H1C 111(2)
H1B N1 H1C 107(2)
C8 N2 H2A 114.7(17)
C8 N2 H2B 111.7(16)
C8 N2 H2C 109.5(15)
H2A N2 H2B 106(2)
H2A N2 H2C 111(2)
H2B N2 H2C 103(2)
C15 N4 C19 116.97(18)
C21 N3 C25 117.43(18)
N4 C19 H19 118.1
N4 C19 C18 123.78(19)
C18 C19 H19 118.1
O4 C20 O3 126.26(19)
O4 C20 C18 116.95(17)
O3 C20 C18 116.78(18)
O2 C26 O1 126.39(19)
O2 C26 C24 118.71(17)
O1 C26 C24 114.90(18)
C10 C9 C8 119.10(17)
C14 C9 C8 122.84(17)
C14 C9 C10 117.97(18)
C19 C18 C20 120.34(18)
C17 C18 C19 117.87(19)
C17 C18 C20 121.78(18)
C25 C24 C26 121.48(17)
C25 C24 C23 118.05(17)
C23 C24 C26 120.46(17)
N2 C8 C9 108.20(14)
N2 C8 H8 107.8
N2 C8 C7 111.23(14)
C9 C8 H8 107.8
C9 C8 C7 113.89(14)
C7 C8 H8 107.8
N1 C7 C8 112.00(14)
N1 C7 H7 107.8
N1 C7 C6 109.17(14)
C8 C7 H7 107.8
C6 C7 C8 112.16(14)
C6 C7 H7 107.8
N3 C25 C24 123.08(18)
N3 C25 H25 118.5
C24 C25 H25 118.5
C1 C6 C7 120.12(19)
C5 C6 C7 120.6(2)
C5 C6 C1 119.2(2)
N4 C15 H15 118.2
N4 C15 C16 123.6(2)
C16 C15 H15 118.2
C24 C23 H23 120.3
C22 C23 C24 119.49(19)
C22 C23 H23 120.3
C6 C1 H1 120.0
C6 C1 C2 119.9(3)
C2 C1 H1 120.0
C9 C10 H10 119.4
C9 C10 C11 121.3(2)
C11 C10 H10 119.4
C18 C17 H17 120.4
C18 C17 C16 119.1(2)
C16 C17 H17 120.4
C23 C22 H22 120.8
C23 C22 C21 118.3(2)
C21 C22 H22 120.8
C9 C14 H14 120.0
C9 C14 C13 120.1(2)
C13 C14 H14 120.0
N3 C21 C22 123.6(2)
N3 C21 H21 118.2
C22 C21 H21 118.2
C11 C12 H12 120.0
C13 C12 H12 120.0
C13 C12 C11 119.9(2)
C10 C11 H11 120.1
C12 C11 C10 119.8(2)
C12 C11 H11 120.1
C6 C5 H5 120.3
C6 C5 C4 119.5(3)
C4 C5 H5 120.3
N5 C28 C27 178.2(4)
C15 C16 C17 118.6(2)
C15 C16 H16 120.7
C17 C16 H16 120.7
C14 C13 H13 119.5
C12 C13 C14 120.9(2)
C12 C13 H13 119.5
C5 C4 H4 119.7
C3 C4 C5 120.6(3)
C3 C4 H4 119.7
C1 C2 H2 119.4
C3 C2 C1 121.1(3)
C3 C2 H2 119.4
C4 C3 H3 120.2
C2 C3 C4 119.6(3)
C2 C3 H3 120.2
C28 C27 H27A 109.5
C28 C27 H27B 109.5
C28 C27 H27C 109.5
H27A C27 H27B 109.5
H27A C27 H27C 109.5
H27B C27 H27C 109.5

loop_
_geom_bond_atom_site_label_1
_geom_bond_atom_site_label_2
_geom_bond_distance
O4 C20 1.245(3)
N1 C7 1.499(2)
N1 H1A 0.89(3)
N1 H1B 0.93(2)
N1 H1C 0.90(3)
O2 C26 1.247(3)
O3 C20 1.252(3)
N2 C8 1.484(2)
N2 H2A 0.92(3)
N2 H2B 0.89(3)
N2 H2C 0.89(3)
N4 C19 1.334(3)
N4 C15 1.328(3)
O1 C26 1.251(3)
N3 C25 1.336(3)
N3 C21 1.335(3)
C19 H19 0.9300
C19 C18 1.385(3)
C20 C18 1.505(3)
C26 C24 1.508(3)
C9 C8 1.516(2)
C9 C10 1.386(3)
C9 C14 1.384(3)
C18 C17 1.377(3)
C24 C25 1.385(3)
C24 C23 1.389(3)
C8 H8 0.9800
C8 C7 1.542(2)
C7 H7 0.9800
C7 C6 1.520(2)
C25 H25 0.9300
C6 C1 1.382(3)
C6 C5 1.375(3)
C15 H15 0.9300
C15 C16 1.376(4)
C23 H23 0.9300
C23 C22 1.369(3)
C1 H1 0.9300
C1 C2 1.395(4)
C10 H10 0.9300
C10 C11 1.387(3)
C17 H17 0.9300
C17 C16 1.378(3)
C22 H22 0.9300
C22 C21 1.379(3)
C14 H14 0.9300
C14 C13 1.391(3)
N5 C28 1.134(5)
C21 H21 0.9300
C12 H12 0.9300
C12 C11 1.364(4)
C12 C13 1.360(4)
C11 H11 0.9300
C5 H5 0.9300
C5 C4 1.405(4)
C28 C27 1.437(6)
C16 H16 0.9300
C13 H13 0.9300
C4 H4 0.9300
C4 C3 1.371(6)
C2 H2 0.9300
C2 C3 1.342(6)
C3 H3 0.9300
C27 H27A 0.9600
C27 H27B 0.9600
C27 H27C 0.9600

_cod_database_fobs_code 2108387
